data_7026658
loop_
_publ_author_name
'Paredes, Paloma'
'L\'opez-Calzada, Angel'
'Miguel, Daniel'
'Villafa\~ne, Fernando'

_publ_section_title
;
 Tetranuclear organometallic complexes containing Mo2O4(2+) and
 allylmolybdenum(II) moieties.
;
_journal_issue 42
_journal_name_full 'Dalton transactions (Cambridge, England : 2003)'
_journal_page_first 10099
_journal_page_last 10104
_journal_paper_doi 10.1039/c0dt00570c
_journal_volume 39
_journal_year 2010
_chemical_formula_sum 'C37 H52 Mo4 N8 O13'
_chemical_formula_weight 1200.63
_chemical_name_systematic
;
?
;
_space_group_IT_number 15
_symmetry_cell_setting monoclinic
_symmetry_space_group_name_Hall '-C 2yc'
_symmetry_space_group_name_H-M 'C 1 2/c 1'
_atom_sites_solution_hydrogens geom
_atom_sites_solution_primary direct
_atom_sites_solution_secondary difmap
_audit_creation_method SHELXL-97
_cell_angle_alpha 90.00
_cell_angle_beta 105.404(12)
_cell_angle_gamma 90.00
_cell_formula_units_Z 4
_cell_length_a 22.107(15)
_cell_length_b 10.393(7)
_cell_length_c 22.682(15)
_cell_measurement_reflns_used 989
_cell_measurement_temperature 295(2)
_cell_measurement_theta_max 23.2547
_cell_measurement_theta_min 2.2647
_cell_volume 5024(6)
_computing_cell_refinement 'Bruker SMART'
_computing_data_collection 'Bruker SMART'
_computing_data_reduction 'Bruker SAINT'
_computing_molecular_graphics 'Bruker SHELXTL'
_computing_publication_material 'Bruker SHELXTL'
_computing_structure_refinement 'SHELXL-97 (Sheldrick, 1997)'
_computing_structure_solution 'SHELXS-97 (Sheldrick, 1990)'
_diffrn_ambient_temperature 295(2)
_diffrn_measured_fraction_theta_full 0.993
_diffrn_measured_fraction_theta_max 0.993
_diffrn_measurement_device_type 'CCD area detector'
_diffrn_measurement_method 'phi and omega scans'
_diffrn_radiation_monochromator graphite
_diffrn_radiation_source 'fine-focus sealed tube'
_diffrn_radiation_type MoK\a
_diffrn_radiation_wavelength 0.71073
_diffrn_reflns_av_R_equivalents 0.0296
_diffrn_reflns_av_sigmaI/netI 0.0311
_diffrn_reflns_limit_h_max 23
_diffrn_reflns_limit_h_min -24
_diffrn_reflns_limit_k_max 11
_diffrn_reflns_limit_k_min -8
_diffrn_reflns_limit_l_max 25
_diffrn_reflns_limit_l_min -23
_diffrn_reflns_number 10703
_diffrn_reflns_theta_full 23.32
_diffrn_reflns_theta_max 23.32
_diffrn_reflns_theta_min 1.86
_exptl_absorpt_coefficient_mu 1.038
_exptl_absorpt_correction_T_max 1.000000
_exptl_absorpt_correction_T_min 0.811125
_exptl_absorpt_correction_type multi-scan
_exptl_absorpt_process_details SADABS
_exptl_crystal_colour ORANGE
_exptl_crystal_density_diffrn 1.587
_exptl_crystal_density_method 'not measured'
_exptl_crystal_description PLATE
_exptl_crystal_F_000 2408
_exptl_crystal_size_max 0.30
_exptl_crystal_size_mid 0.28
_exptl_crystal_size_min 0.11
_refine_diff_density_max 1.397
_refine_diff_density_min -0.805
_refine_diff_density_rms 0.113
_refine_ls_extinction_method none
_refine_ls_goodness_of_fit_ref 1.117
_refine_ls_hydrogen_treatment constr
_refine_ls_matrix_type full
_refine_ls_number_parameters 277
_refine_ls_number_reflns 3632
_refine_ls_number_restraints 0
_refine_ls_restrained_S_all 1.117
_refine_ls_R_factor_all 0.0548
_refine_ls_R_factor_gt 0.0437
_refine_ls_shift/su_max 0.001
_refine_ls_shift/su_mean 0.000
_refine_ls_structure_factor_coef Fsqd
_refine_ls_weighting_details 'calc w=1/[\s^2^(Fo^2^)+(0.0401P)^2^+47.2755P] where P=(Fo^2^+2Fc^2^)/3'
_refine_ls_weighting_scheme calc
_refine_ls_wR_factor_gt 0.1078
_refine_ls_wR_factor_ref 0.1152
_reflns_number_gt 3084
_reflns_number_total 3632
_reflns_threshold_expression >2sigma(I)
_cod_data_source_file c0dt00570c.txt
_cod_data_source_block Compound_2b_pp65am
_cod_depositor_comments
;
The following automatic conversions were performed:

'_symmetry_cell_setting' value 'Monoclinic' changed to 'monoclinic'
according to /home/saulius/struct/CIF-dictionaries/cif_core.dic
dictionary named 'cif_core.dic' version 2.4.2 from 2011-04-26.

Automatic conversion script
Id: cif_fix_values 1891 2012-01-12 08:04:46Z andrius 
;
_cod_original_sg_symbol_H-M C2/c
_cod_database_code 7026658

loop_
_symmetry_equiv_pos_as_xyz
'x, y, z'
'-x, y, -z+1/2'
'x+1/2, y+1/2, z'
'-x+1/2, y+1/2, -z+1/2'
'-x, -y, -z'
'x, -y, z-1/2'
'-x+1/2, -y+1/2, -z'
'x+1/2, -y+1/2, z-1/2'

loop_
_atom_site_label
_atom_site_type_symbol
_atom_site_fract_x
_atom_site_fract_y
_atom_site_fract_z
_atom_site_U_iso_or_equiv
_atom_site_adp_type
_atom_site_occupancy
_atom_site_symmetry_multiplicity
_atom_site_calc_flag
_atom_site_refinement_flags
_atom_site_disorder_assembly
_atom_site_disorder_group
Mo1 Mo 0.14961(3) 0.56922(5) 0.36325(2) 0.03947(19) Uani 1 1 d . . .
Mo2 Mo 0.03334(3) 0.62727(5) 0.21063(2) 0.03486(18) Uani 1 1 d . . .
N1 N 0.1261(3) 0.3592(5) 0.3565(3) 0.0484(14) Uani 1 1 d . . .
N2 N 0.1050(3) 0.3043(5) 0.3008(3) 0.0544(16) Uani 1 1 d . . .
H2 H 0.0943 0.3469 0.2671 0.065 Uiso 1 1 calc R . .
N3 N 0.1665(3) 0.5286(5) 0.2701(2) 0.0453(14) Uani 1 1 d . . .
N4 N 0.1308(3) 0.5920(5) 0.2185(2) 0.0407(13) Uani 1 1 d . . .
C1 C 0.1283(4) 0.5856(7) 0.4413(3) 0.0526(18) Uani 1 1 d . . .
O1 O 0.1202(3) 0.5969(6) 0.4895(2) 0.0794(18) Uani 1 1 d . . .
C2 C 0.2278(4) 0.5287(8) 0.4225(4) 0.062(2) Uani 1 1 d . . .
O2 O 0.2726(3) 0.5080(7) 0.4610(3) 0.096(2) Uani 1 1 d . . .
O3 O 0.0563(2) 0.5905(4) 0.29706(18) 0.0381(10) Uani 1 1 d . . .
O4 O 0.0370(2) 0.7848(4) 0.1968(2) 0.0467(11) Uani 1 1 d . . .
O21 O 0.0132(2) 0.5615(5) 0.1191(2) 0.0485(12) Uani 1 1 d . . .
O22 O 0.0333(2) 0.4087(4) 0.1864(2) 0.0503(12) Uani 1 1 d . . .
C3 C 0.2256(4) 0.7247(8) 0.3636(4) 0.065(2) Uani 1 1 d . . .
H3A H 0.2490 0.7573 0.4031 0.079 Uiso 1 1 calc R . .
H3B H 0.2506 0.7132 0.3348 0.079 Uiso 1 1 calc R . .
C4 C 0.1647(4) 0.7719(6) 0.3402(3) 0.0524(19) Uani 1 1 d . . .
H4 H 0.1500 0.8047 0.2983 0.063 Uiso 1 1 calc R . .
C5 C 0.1282(4) 0.7820(7) 0.3820(4) 0.059(2) Uani 1 1 d . . .
H5A H 0.0853 0.8109 0.3661 0.071 Uiso 1 1 calc R . .
H5B H 0.1488 0.8161 0.4222 0.071 Uiso 1 1 calc R . .
C11 C 0.0203(3) 0.4424(7) 0.1313(3) 0.0510(18) Uani 1 1 d . . .
C12 C 0.0152(5) 0.3488(9) 0.0802(4) 0.081(3) Uani 1 1 d . . .
H12A H 0.0563 0.3284 0.0765 0.122 Uiso 1 1 calc R . .
H12B H -0.0092 0.3861 0.0427 0.122 Uiso 1 1 calc R . .
H12C H -0.0049 0.2716 0.0887 0.122 Uiso 1 1 calc R . .
C21 C 0.1364(4) 0.2598(7) 0.3961(4) 0.063(2) Uani 1 1 d . . .
C22 C 0.1218(5) 0.1465(8) 0.3646(5) 0.084(3) Uani 1 1 d . . .
H22 H 0.1244 0.0644 0.3814 0.100 Uiso 1 1 calc R . .
C23 C 0.1028(5) 0.1763(8) 0.3043(4) 0.073(2) Uani 1 1 d . . .
C24 C 0.1581(5) 0.2778(9) 0.4634(4) 0.084(3) Uani 1 1 d . . .
H24A H 0.1996 0.3139 0.4740 0.126 Uiso 1 1 calc R . .
H24B H 0.1588 0.1961 0.4833 0.126 Uiso 1 1 calc R . .
H24C H 0.1301 0.3349 0.4764 0.126 Uiso 1 1 calc R . .
C25 C 0.0832(6) 0.0960(9) 0.2477(5) 0.110(4) Uani 1 1 d . . .
H25A H 0.0452 0.1302 0.2214 0.164 Uiso 1 1 calc R . .
H25B H 0.0762 0.0091 0.2586 0.164 Uiso 1 1 calc R . .
H25C H 0.1156 0.0973 0.2267 0.164 Uiso 1 1 calc R . .
C31 C 0.2173(4) 0.4817(7) 0.2561(4) 0.0568(19) Uani 1 1 d . . .
C32 C 0.2161(4) 0.5162(8) 0.1969(4) 0.063(2) Uani 1 1 d . . .
H32 H 0.2461 0.4968 0.1763 0.075 Uiso 1 1 calc R . .
C33 C 0.1621(4) 0.5844(7) 0.1748(3) 0.0487(17) Uani 1 1 d . . .
C34 C 0.2648(4) 0.4024(9) 0.2999(4) 0.083(3) Uani 1 1 d . . .
H34A H 0.2938 0.4579 0.3275 0.125 Uiso 1 1 calc R . .
H34B H 0.2872 0.3505 0.2777 0.125 Uiso 1 1 calc R . .
H34C H 0.2442 0.3478 0.3226 0.125 Uiso 1 1 calc R . .
C35 C 0.1400(4) 0.6477(8) 0.1132(3) 0.064(2) Uani 1 1 d . . .
H35A H 0.1159 0.5873 0.0843 0.097 Uiso 1 1 calc R . .
H35B H 0.1755 0.6756 0.0998 0.097 Uiso 1 1 calc R . .
H35C H 0.1143 0.7206 0.1162 0.097 Uiso 1 1 calc R . .
O90 O 0.9147(6) 0.0014(17) 0.4190(6) 0.155(7) Uiso 0.50 1 d PG A 1
C92 C 1.0097(6) -0.0697(15) 0.4561(8) 0.078(5) Uiso 0.50 1 d PG . 1
H92A H 1.0023 -0.1045 0.4156 0.117 Uiso 0.50 1 d PG A 1
H92B H 1.0468 -0.0174 0.4650 0.117 Uiso 0.50 1 d PG A 1
H92C H 1.0153 -0.1388 0.4852 0.117 Uiso 0.50 1 d PG A 1
C91 C 0.9585(5) 0.0052(9) 0.4598(4) 0.068(4) Uiso 0.50 1 d PG . 1
C93 C 0.9462(8) 0.0733(16) 0.5058(6) 0.093(6) Uiso 0.50 1 d PG . 1
H93A H 0.9058 0.1134 0.4917 0.140 Uiso 0.50 1 d PG A 1
H93B H 0.9462 0.0168 0.5392 0.140 Uiso 0.50 1 d PG A 1
H93C H 0.9778 0.1382 0.5191 0.140 Uiso 0.50 1 d PG A 1

loop_
_atom_site_aniso_label
_atom_site_aniso_U_11
_atom_site_aniso_U_22
_atom_site_aniso_U_33
_atom_site_aniso_U_23
_atom_site_aniso_U_13
_atom_site_aniso_U_12
Mo1 0.0485(4) 0.0332(3) 0.0365(3) 0.0046(2) 0.0110(3) 0.0040(3)
Mo2 0.0469(4) 0.0272(3) 0.0318(3) 0.0011(2) 0.0128(2) -0.0009(2)
N1 0.065(4) 0.029(3) 0.050(3) 0.007(3) 0.013(3) 0.008(3)
N2 0.079(4) 0.031(3) 0.054(4) 0.002(3) 0.018(3) 0.007(3)
N3 0.046(3) 0.044(3) 0.049(3) 0.005(3) 0.017(3) 0.010(3)
N4 0.049(3) 0.037(3) 0.037(3) 0.002(2) 0.014(3) 0.000(3)
C1 0.060(5) 0.047(4) 0.049(4) 0.006(3) 0.011(4) 0.007(4)
O1 0.111(5) 0.094(5) 0.040(3) 0.001(3) 0.031(3) 0.008(4)
C2 0.061(5) 0.063(5) 0.060(5) 0.014(4) 0.016(4) 0.008(4)
O2 0.068(4) 0.114(6) 0.086(4) 0.029(4) -0.015(4) 0.013(4)
O3 0.049(3) 0.033(2) 0.032(2) 0.0019(18) 0.0115(19) -0.0004(19)
O4 0.063(3) 0.030(2) 0.047(3) 0.006(2) 0.015(2) -0.005(2)
O21 0.059(3) 0.049(3) 0.039(2) -0.004(2) 0.015(2) -0.002(2)
O22 0.065(3) 0.034(3) 0.053(3) -0.007(2) 0.020(2) 0.001(2)
C3 0.070(6) 0.057(5) 0.072(5) -0.001(4) 0.024(4) -0.014(4)
C4 0.071(5) 0.028(4) 0.055(4) 0.003(3) 0.013(4) -0.004(3)
C5 0.075(5) 0.037(4) 0.063(5) -0.007(4) 0.014(4) 0.000(4)
C11 0.051(4) 0.052(5) 0.052(5) -0.010(4) 0.018(3) -0.005(4)
C12 0.107(7) 0.074(6) 0.070(6) -0.040(5) 0.035(5) -0.012(5)
C21 0.085(6) 0.039(4) 0.066(5) 0.019(4) 0.022(4) 0.008(4)
C22 0.130(9) 0.030(5) 0.097(7) 0.016(5) 0.041(6) -0.001(5)
C23 0.102(7) 0.038(5) 0.085(6) -0.003(4) 0.035(5) 0.001(4)
C24 0.115(8) 0.068(6) 0.064(6) 0.028(5) 0.015(5) 0.010(5)
C25 0.170(12) 0.050(6) 0.107(8) -0.031(6) 0.033(8) -0.004(6)
C31 0.059(5) 0.053(5) 0.063(5) 0.001(4) 0.023(4) 0.014(4)
C32 0.067(5) 0.071(6) 0.060(5) -0.006(4) 0.033(4) 0.008(4)
C33 0.060(5) 0.048(4) 0.045(4) -0.006(3) 0.025(3) -0.007(4)
C34 0.080(6) 0.091(7) 0.083(6) 0.011(5) 0.030(5) 0.040(5)
C35 0.073(5) 0.080(6) 0.046(4) 0.002(4) 0.027(4) -0.012(4)

loop_
_atom_type_symbol
_atom_type_description
_atom_type_scat_dispersion_real
_atom_type_scat_dispersion_imag
_atom_type_scat_source
C C 0.0033 0.0016 'International Tables Vol C Tables 4.2.6.8 and 6.1.1.4'
H H 0.0000 0.0000 'International Tables Vol C Tables 4.2.6.8 and 6.1.1.4'
N N 0.0061 0.0033 'International Tables Vol C Tables 4.2.6.8 and 6.1.1.4'
O O 0.0106 0.0060 'International Tables Vol C Tables 4.2.6.8 and 6.1.1.4'
Mo Mo -1.6832 0.6857 'International Tables Vol C Tables 4.2.6.8 and 6.1.1.4'

loop_
_geom_angle_atom_site_label_1
_geom_angle_atom_site_label_2
_geom_angle_atom_site_label_3
_geom_angle
_geom_angle_site_symmetry_1
_geom_angle_site_symmetry_3
C2 Mo1 C1 77.1(3) . .
C2 Mo1 C4 102.0(3) . .
C1 Mo1 C4 102.6(3) . .
C2 Mo1 O3 172.8(3) . .
C1 Mo1 O3 101.5(2) . .
C4 Mo1 O3 85.2(2) . .
C2 Mo1 N1 89.1(3) . .
C1 Mo1 N1 92.3(3) . .
C4 Mo1 N1 163.1(2) . .
O3 Mo1 N1 83.91(18) . .
C2 Mo1 N3 105.5(3) . .
C1 Mo1 N3 172.9(3) . .
C4 Mo1 N3 83.4(2) . .
O3 Mo1 N3 75.09(17) . .
N1 Mo1 N3 81.3(2) . .
C2 Mo1 C5 105.5(3) . .
C1 Mo1 C5 69.0(3) . .
C4 Mo1 C5 35.9(3) . .
O3 Mo1 C5 80.3(2) . .
N1 Mo1 C5 152.3(3) . .
N3 Mo1 C5 115.9(2) . .
C2 Mo1 C3 68.8(3) . .
C1 Mo1 C3 106.5(3) . .
C4 Mo1 C3 35.7(3) . .
O3 Mo1 C3 118.2(2) . .
N1 Mo1 C3 146.2(3) . .
N3 Mo1 C3 80.6(3) . .
C5 Mo1 C3 61.4(3) . .
O4 Mo2 O3 111.84(19) . .
O4 Mo2 O3 105.6(2) . 2
O3 Mo2 O3 92.21(18) . 2
O4 Mo2 O21 98.0(2) . .
O3 Mo2 O21 149.64(19) . .
O3 Mo2 O21 84.64(17) 2 .
O4 Mo2 N4 94.9(2) . .
O3 Mo2 N4 83.94(19) . .
O3 Mo2 N4 159.04(19) 2 .
O21 Mo2 N4 88.34(19) . .
O4 Mo2 O22 154.6(2) . .
O3 Mo2 O22 91.75(17) . .
O3 Mo2 O22 81.64(17) 2 .
O21 Mo2 O22 57.90(18) . .
N4 Mo2 O22 77.91(18) . .
O4 Mo2 Mo2 101.17(16) . 2
O3 Mo2 Mo2 49.15(13) . 2
O3 Mo2 Mo2 47.45(12) 2 2
O21 Mo2 Mo2 131.57(14) . 2
N4 Mo2 Mo2 133.07(14) . 2
O22 Mo2 Mo2 101.37(12) . 2
C21 N1 N2 104.7(6) . .
C21 N1 Mo1 135.0(5) . .
N2 N1 Mo1 119.4(4) . .
C23 N2 N1 112.0(6) . .
C31 N3 N4 107.3(5) . .
C31 N3 Mo1 129.9(5) . .
N4 N3 Mo1 119.7(4) . .
C33 N4 N3 107.5(5) . .
C33 N4 Mo2 130.4(5) . .
N3 N4 Mo2 118.9(4) . .
O1 C1 Mo1 175.1(7) . .
O2 C2 Mo1 175.1(8) . .
Mo2 O3 Mo2 83.41(16) . 2
Mo2 O3 Mo1 130.9(2) . .
Mo2 O3 Mo1 144.0(2) 2 .
C11 O21 Mo2 96.8(4) . .
C11 O22 Mo2 87.0(4) . .
C4 C3 Mo1 67.7(4) . .
C3 C4 C5 116.0(7) . .
C3 C4 Mo1 76.5(4) . .
C5 C4 Mo1 76.2(4) . .
C4 C5 Mo1 67.9(4) . .
O22 C11 O21 118.2(6) . .
O22 C11 C12 122.7(7) . .
O21 C11 C12 119.1(7) . .
N1 C21 C22 109.7(7) . .
N1 C21 C24 122.6(7) . .
C22 C21 C24 127.6(7) . .
C23 C22 C21 107.2(7) . .
N2 C23 C22 106.4(8) . .
N2 C23 C25 120.8(8) . .
C22 C23 C25 132.8(8) . .
N3 C31 C32 109.6(7) . .
N3 C31 C34 122.2(7) . .
C32 C31 C34 128.2(7) . .
C33 C32 C31 106.3(7) . .
N4 C33 C32 109.2(6) . .
N4 C33 C35 123.4(7) . .
C32 C33 C35 127.4(7) . .
C93 C92 C91 122(2) 5_756 .
C93 C92 C91 41.2(11) 5_756 5_756
C91 C92 C91 80.7(12) . 5_756
O90 C91 C93 110.0 . .
O90 C91 C92 117.1 . .
C93 C91 C92 132.4 . .
O90 C91 C92 143.2(13) . 5_756
C93 C91 C92 33.2(13) . 5_756
C92 C91 C92 99.3(13) . 5_756
C92 C93 C91 105.5(19) 5_756 .

loop_
_geom_bond_atom_site_label_1
_geom_bond_atom_site_label_2
_geom_bond_distance
_geom_bond_site_symmetry_2
Mo1 C2 1.932(8) .
Mo1 C1 1.957(8) .
Mo1 C4 2.217(7) .
Mo1 O3 2.216(4) .
Mo1 N1 2.239(6) .
Mo1 N3 2.281(6) .
Mo1 C5 2.324(7) .
Mo1 C3 2.329(8) .
Mo2 O4 1.674(4) .
Mo2 O3 1.928(4) .
Mo2 O3 1.980(5) 2
Mo2 O21 2.117(4) .
Mo2 N4 2.145(6) .
Mo2 O22 2.337(5) .
Mo2 Mo2 2.6002(16) 2
N1 C21 1.347(9) .
N1 N2 1.351(8) .
N2 C23 1.334(10) .
N3 C31 1.337(9) .
N3 N4 1.392(7) .
N4 C33 1.354(8) .
C1 O1 1.159(9) .
C2 O2 1.155(9) .
O3 Mo2 1.980(5) 2
O21 C11 1.268(9) .
O22 C11 1.254(9) .
C3 C4 1.398(11) .
C4 C5 1.402(11) .
C11 C12 1.495(10) .
C21 C22 1.371(12) .
C21 C24 1.486(11) .
C22 C23 1.355(12) .
C23 C25 1.496(12) .
C31 C32 1.383(11) .
C31 C34 1.489(11) .
C32 C33 1.362(11) .
C33 C35 1.504(10) .
O90 C91 1.1498 .
C92 C93 1.12(3) 5_756
C92 C91 1.3960 .
C92 C91 1.97(3) 5_756
C91 C93 1.3452 .
C91 C92 1.97(2) 5_756
C93 C92 1.12(3) 5_756
